data_4079684
loop_
_publ_author_name
'Donovan, Elizabeth S.'
'McCormick, Joseph J.'
'Nichol, Gary S.'
'Felton, Greg A. N.'

_publ_section_title
;
 Cyclic Voltammetric Studies of Chlorine-Substituted Diiron
 Benzenedithiolato Hexacarbonyl Electrocatalysts Inspired by the
 [FeFe]-Hydrogenase Active Site
;
_journal_issue 23
_journal_name_full Organometallics
_journal_page_first 8067
_journal_paper_doi 10.1021/om300938e
_journal_volume 31
_journal_year 2012
_chemical_formula_moiety 'C12 Cl4 Fe2 O6 S2'
_chemical_formula_sum 'C12 Cl4 Fe2 O6 S2'
_chemical_formula_weight 557.74
_space_group_crystal_system triclinic
_space_group_IT_number 2
_space_group_name_Hall '-P 1'
_space_group_name_H-M_alt 'P -1'
_atom_sites_solution_primary direct
_atom_sites_solution_secondary difmap
_audit_creation_method SHELXL-97
_cell_angle_alpha 82.808(4)
_cell_angle_beta 80.371(4)
_cell_angle_gamma 65.763(6)
_cell_formula_units_Z 2
_cell_length_a 7.6077(5)
_cell_length_b 8.8047(6)
_cell_length_c 14.9168(6)
_cell_measurement_reflns_used 7748
_cell_measurement_temperature 150(2)
_cell_measurement_theta_max 29.7235
_cell_measurement_theta_min 2.5368
_cell_volume 896.49(10)
_computing_cell_refinement CrysAlisPro
_computing_data_collection 'CrysAlisPro (Agilent Technologies, 2011)'
_computing_data_reduction CrysAlisPro
_computing_molecular_graphics 'ORTEP3 for Windows (Farrugia, 1997)'
_computing_publication_material 'SHELXTL and local programs'
_computing_structure_refinement SHELXTL
_computing_structure_solution 'SHELXTL (Sheldrick, 2008)'
_diffrn_ambient_temperature 150(2)
_diffrn_detector_area_resol_mean 5.1574
_diffrn_measured_fraction_theta_full 0.995
_diffrn_measured_fraction_theta_max 0.875
_diffrn_measurement_device_type 'Agilent Technologies SuperNova'
_diffrn_measurement_method '\w scans'
_diffrn_radiation_monochromator 'mirror optics'
_diffrn_radiation_source microsource
_diffrn_radiation_type MoK\a
_diffrn_radiation_wavelength 0.71073
_diffrn_reflns_av_R_equivalents 0.0364
_diffrn_reflns_av_sigmaI/netI 0.0382
_diffrn_reflns_limit_h_max 10
_diffrn_reflns_limit_h_min -10
_diffrn_reflns_limit_k_max 12
_diffrn_reflns_limit_k_min -12
_diffrn_reflns_limit_l_max 20
_diffrn_reflns_limit_l_min -20
_diffrn_reflns_number 15850
_diffrn_reflns_theta_full 27.00
_diffrn_reflns_theta_max 29.79
_diffrn_reflns_theta_min 2.54
_exptl_absorpt_coefficient_mu 2.474
_exptl_absorpt_correction_T_max 0.8617
_exptl_absorpt_correction_T_min 0.6183
_exptl_absorpt_correction_type multi-scan
_exptl_absorpt_process_details
;
CrysAlisPro, Agilent Technologies,
Version 1.171.35.15 (release 03-08-2011 CrysAlis171 .NET)
(compiled Aug  3 2011,13:03:54)
Empirical absorption correction using spherical harmonics,
 implemented in SCALE3 ABSPACK scaling algorithm.
;
_exptl_crystal_colour red
_exptl_crystal_density_diffrn 2.066
_exptl_crystal_density_method 'not measured'
_exptl_crystal_description plate
_exptl_crystal_F_000 544
_exptl_crystal_size_max 0.22
_exptl_crystal_size_mid 0.16
_exptl_crystal_size_min 0.06
_refine_diff_density_max 0.352
_refine_diff_density_min -0.366
_refine_diff_density_rms 0.083
_refine_ls_extinction_method none
_refine_ls_goodness_of_fit_ref 1.041
_refine_ls_matrix_type full
_refine_ls_number_parameters 235
_refine_ls_number_reflns 4506
_refine_ls_number_restraints 0
_refine_ls_restrained_S_all 1.041
_refine_ls_R_factor_all 0.0368
_refine_ls_R_factor_gt 0.0289
_refine_ls_shift/su_max 0.001
_refine_ls_shift/su_mean 0.000
_refine_ls_structure_factor_coef Fsqd
_refine_ls_weighting_details 'calc w=1/[\s^2^(Fo^2^)+(0.0170P)^2^+0.3574P] where P=(Fo^2^+2Fc^2^)/3'
_refine_ls_weighting_scheme calc
_refine_ls_wR_factor_gt 0.0539
_refine_ls_wR_factor_ref 0.0580
_reflns_number_gt 3867
_reflns_number_total 4506
_reflns_threshold_expression I>2\s(I)
_cod_data_source_file om300938e_si_003.cif
_cod_data_source_block ex1001
_cod_original_cell_volume 896.49(9)
_cod_database_code 4079684

loop_
_space_group_symop_id
_space_group_symop_operation_xyz
1 'x, y, z'
2 '-x, -y, -z'

loop_
_atom_site_label
_atom_site_type_symbol
_atom_site_fract_x
_atom_site_fract_y
_atom_site_fract_z
_atom_site_U_iso_or_equiv
_atom_site_adp_type
_atom_site_occupancy
_atom_site_symmetry_multiplicity
_atom_site_calc_flag
Fe1 Fe -0.17379(4) 0.74625(4) 0.153251(19) 0.01930(8) Uani 1 1 d
Fe2 Fe 0.16586(4) 0.62257(4) 0.188869(19) 0.01919(8) Uani 1 1 d
Cl1 Cl -0.14366(8) 1.18729(6) 0.34627(4) 0.02593(12) Uani 1 1 d
Cl2 Cl -0.29148(7) 1.13637(6) 0.55149(4) 0.02490(12) Uani 1 1 d
Cl3 Cl -0.33518(8) 0.80451(7) 0.62440(3) 0.02563(12) Uani 1 1 d
Cl4 Cl -0.24351(7) 0.52721(6) 0.49028(3) 0.02278(11) Uani 1 1 d
S1 S -0.08167(7) 0.57993(6) 0.28022(3) 0.01840(11) Uani 1 1 d
S2 S -0.03710(7) 0.89298(6) 0.21075(3) 0.01932(11) Uani 1 1 d
O1 O -0.5923(2) 0.9357(2) 0.20799(12) 0.0350(4) Uani 1 1 d
O2 O -0.1948(3) 0.4663(2) 0.07499(12) 0.0419(4) Uani 1 1 d
O3 O -0.1285(3) 0.9083(2) -0.02834(11) 0.0426(4) Uani 1 1 d
O4 O 0.4545(2) 0.5677(2) 0.31212(11) 0.0326(4) Uani 1 1 d
O5 O 0.3028(3) 0.2855(2) 0.12672(13) 0.0445(5) Uani 1 1 d
O6 O 0.3745(2) 0.7201(2) 0.02372(11) 0.0377(4) Uani 1 1 d
C1 C -0.1452(3) 0.7317(2) 0.36161(13) 0.0165(4) Uani 1 1 d
C2 C -0.1232(3) 0.8788(2) 0.32887(13) 0.0173(4) Uani 1 1 d
C3 C -0.1678(3) 1.0039(2) 0.38655(14) 0.0183(4) Uani 1 1 d
C4 C -0.2339(3) 0.9805(2) 0.47897(14) 0.0190(4) Uani 1 1 d
C5 C -0.2555(3) 0.8334(3) 0.51159(13) 0.0178(4) Uani 1 1 d
C6 C -0.2122(3) 0.7083(2) 0.45196(13) 0.0178(4) Uani 1 1 d
C7 C -0.4320(3) 0.8650(3) 0.18687(14) 0.0240(5) Uani 1 1 d
C8 C -0.1880(3) 0.5763(3) 0.10465(15) 0.0259(5) Uani 1 1 d
C9 C -0.1474(3) 0.8467(3) 0.04196(16) 0.0277(5) Uani 1 1 d
C10 C 0.3424(3) 0.5875(3) 0.26566(15) 0.0235(5) Uani 1 1 d
C11 C 0.2518(3) 0.4149(3) 0.15141(15) 0.0267(5) Uani 1 1 d
C12 C 0.2931(3) 0.6837(3) 0.08812(15) 0.0249(5) Uani 1 1 d

loop_
_atom_site_aniso_label
_atom_site_aniso_U_11
_atom_site_aniso_U_22
_atom_site_aniso_U_33
_atom_site_aniso_U_23
_atom_site_aniso_U_13
_atom_site_aniso_U_12
Fe1 0.02308(16) 0.01894(16) 0.01725(15) -0.00070(11) -0.00288(11) -0.00974(13)
Fe2 0.02025(16) 0.01866(16) 0.01834(15) -0.00182(11) 0.00117(11) -0.00862(13)
Cl1 0.0330(3) 0.0171(3) 0.0303(3) -0.0015(2) -0.0025(2) -0.0132(2)
Cl2 0.0254(3) 0.0232(3) 0.0262(3) -0.0092(2) -0.0030(2) -0.0077(2)
Cl3 0.0276(3) 0.0306(3) 0.0174(2) -0.0017(2) -0.0001(2) -0.0113(2)
Cl4 0.0270(3) 0.0201(3) 0.0222(3) 0.00325(19) -0.0013(2) -0.0124(2)
S1 0.0222(3) 0.0157(2) 0.0182(2) -0.00158(19) -0.00026(19) -0.0092(2)
S2 0.0237(3) 0.0176(3) 0.0180(2) 0.00035(19) -0.00025(19) -0.0108(2)
O1 0.0260(9) 0.0316(10) 0.0436(10) -0.0056(8) -0.0017(7) -0.0078(8)
O2 0.0564(12) 0.0321(10) 0.0436(11) -0.0114(8) -0.0126(9) -0.0193(9)
O3 0.0660(13) 0.0434(11) 0.0234(9) 0.0076(8) -0.0075(8) -0.0287(10)
O4 0.0321(9) 0.0385(10) 0.0313(9) 0.0037(7) -0.0093(7) -0.0177(8)
O5 0.0531(12) 0.0287(10) 0.0466(11) -0.0135(8) 0.0134(9) -0.0156(9)
O6 0.0395(10) 0.0436(11) 0.0295(9) 0.0006(8) 0.0076(7) -0.0214(9)
C1 0.0156(10) 0.0165(10) 0.0181(10) -0.0005(8) -0.0027(7) -0.0071(8)
C2 0.0163(10) 0.0168(10) 0.0177(10) 0.0012(8) -0.0032(7) -0.0056(8)
C3 0.0174(10) 0.0143(10) 0.0241(11) -0.0004(8) -0.0042(8) -0.0067(8)
C4 0.0158(10) 0.0187(10) 0.0213(10) -0.0069(8) -0.0045(8) -0.0033(8)
C5 0.0140(10) 0.0206(11) 0.0171(10) 0.0000(8) -0.0022(7) -0.0053(9)
C6 0.0150(10) 0.0166(10) 0.0214(10) 0.0024(8) -0.0036(8) -0.0064(8)
C7 0.0332(13) 0.0218(11) 0.0215(11) -0.0004(9) -0.0065(9) -0.0146(10)
C8 0.0289(12) 0.0260(12) 0.0224(11) -0.0005(9) -0.0048(9) -0.0102(10)
C9 0.0326(13) 0.0261(12) 0.0273(12) -0.0028(10) -0.0055(9) -0.0134(10)
C10 0.0242(11) 0.0212(11) 0.0235(11) -0.0007(9) 0.0039(9) -0.0102(10)
C11 0.0271(12) 0.0253(12) 0.0247(11) -0.0030(9) 0.0064(9) -0.0108(10)
C12 0.0235(11) 0.0232(11) 0.0267(12) -0.0035(9) -0.0007(9) -0.0085(10)

loop_
_atom_type_symbol
_atom_type_description
_atom_type_scat_dispersion_real
_atom_type_scat_dispersion_imag
_atom_type_scat_source
C C 0.0033 0.0016 'International Tables Vol C Tables 4.2.6.8 and 6.1.1.4'
O O 0.0106 0.0060 'International Tables Vol C Tables 4.2.6.8 and 6.1.1.4'
S S 0.1246 0.1234 'International Tables Vol C Tables 4.2.6.8 and 6.1.1.4'
Cl Cl 0.1484 0.1585 'International Tables Vol C Tables 4.2.6.8 and 6.1.1.4'
Fe Fe 0.3463 0.8444 'International Tables Vol C Tables 4.2.6.8 and 6.1.1.4'

loop_
_geom_angle_atom_site_label_1
_geom_angle_atom_site_label_2
_geom_angle_atom_site_label_3
_geom_angle
Fe2 Fe1 S1 56.860(16)
Fe2 Fe1 S2 56.951(17)
Fe2 Fe1 C7 150.14(7)
Fe2 Fe1 C8 101.67(7)
Fe2 Fe1 C9 101.53(7)
S1 Fe1 S2 81.21(2)
S1 Fe1 C7 102.37(7)
S1 Fe1 C8 89.50(7)
S1 Fe1 C9 157.96(8)
S2 Fe1 C7 101.98(7)
S2 Fe1 C8 158.37(7)
S2 Fe1 C9 90.32(7)
C7 Fe1 C8 99.07(10)
C7 Fe1 C9 99.27(10)
C8 Fe1 C9 91.19(10)
Fe1 Fe2 S1 56.790(16)
Fe1 Fe2 S2 56.931(16)
Fe1 Fe2 C10 150.66(7)
Fe1 Fe2 C11 101.93(7)
Fe1 Fe2 C12 102.08(7)
S1 Fe2 S2 81.16(2)
S1 Fe2 C10 103.79(7)
S1 Fe2 C11 89.34(7)
S1 Fe2 C12 158.30(7)
S2 Fe2 C10 101.47(7)
S2 Fe2 C11 158.67(8)
S2 Fe2 C12 91.18(7)
C10 Fe2 C11 99.32(10)
C10 Fe2 C12 97.60(10)
C11 Fe2 C12 90.75(10)
Fe1 S1 Fe2 66.350(18)
Fe1 S1 C1 100.89(7)
Fe2 S1 C1 101.16(7)
Fe1 S2 Fe2 66.118(18)
Fe1 S2 C2 100.70(7)
Fe2 S2 C2 100.78(7)
S1 C1 C2 115.85(15)
S1 C1 C6 123.27(15)
C2 C1 C6 120.87(18)
S2 C2 C1 116.15(15)
S2 C2 C3 123.52(16)
C1 C2 C3 120.32(18)
Cl1 C3 C2 120.61(16)
Cl1 C3 C4 120.09(15)
C2 C3 C4 119.30(18)
Cl2 C4 C3 119.71(16)
Cl2 C4 C5 119.99(16)
C3 C4 C5 120.29(18)
Cl3 C5 C4 120.32(15)
Cl3 C5 C6 119.87(16)
C4 C5 C6 119.81(18)
Cl4 C6 C1 120.01(15)
Cl4 C6 C5 120.60(15)
C1 C6 C5 119.39(18)
Fe1 C7 O1 178.7(2)
Fe1 C8 O2 178.6(2)
Fe1 C9 O3 179.1(2)
Fe2 C10 O4 178.3(2)
Fe2 C11 O5 178.6(2)
Fe2 C12 O6 179.0(2)

loop_
_geom_bond_atom_site_label_1
_geom_bond_atom_site_label_2
_geom_bond_distance
Fe1 Fe2 2.4797(4)
Fe1 S1 2.2649(6)
Fe1 S2 2.2726(6)
Fe1 C7 1.822(2)
Fe1 C8 1.791(2)
Fe1 C9 1.801(2)
Fe2 S1 2.2667(6)
Fe2 S2 2.2731(6)
Fe2 C10 1.815(2)
Fe2 C11 1.799(2)
Fe2 C12 1.795(2)
Cl1 C3 1.722(2)
Cl2 C4 1.722(2)
Cl3 C5 1.715(2)
Cl4 C6 1.722(2)
S1 C1 1.782(2)
S2 C2 1.782(2)
O1 C7 1.128(3)
O2 C8 1.137(3)
O3 C9 1.134(3)
O4 C10 1.133(3)
O5 C11 1.131(3)
O6 C12 1.139(3)
C1 C2 1.391(3)
C1 C6 1.381(3)
C2 C3 1.379(3)
C3 C4 1.406(3)
C4 C5 1.390(3)
C5 C6 1.401(3)

loop_
_geom_torsion_atom_site_label_1
_geom_torsion_atom_site_label_2
_geom_torsion_atom_site_label_3
_geom_torsion_atom_site_label_4
_geom_torsion
S1 Fe1 Fe2 S2 -101.95(2)
S1 Fe1 Fe2 C10 -54.33(14)
S1 Fe1 Fe2 C11 81.24(7)
S1 Fe1 Fe2 C12 174.61(7)
S2 Fe1 Fe2 S1 101.95(2)
S2 Fe1 Fe2 C10 47.61(14)
S2 Fe1 Fe2 C11 -176.82(7)
S2 Fe1 Fe2 C12 -83.44(7)
C7 Fe1 Fe2 S1 51.43(14)
C7 Fe1 Fe2 S2 -50.51(14)
C7 Fe1 Fe2 C10 -2.9(2)
C7 Fe1 Fe2 C11 132.67(16)
C7 Fe1 Fe2 C12 -133.96(16)
C8 Fe1 Fe2 S1 -81.64(8)
C8 Fe1 Fe2 S2 176.42(8)
C8 Fe1 Fe2 C10 -135.97(16)
C8 Fe1 Fe2 C11 -0.40(10)
C8 Fe1 Fe2 C12 92.98(10)
C9 Fe1 Fe2 S1 -175.29(8)
C9 Fe1 Fe2 S2 82.76(7)
C9 Fe1 Fe2 C10 130.38(16)
C9 Fe1 Fe2 C11 -94.06(10)
C9 Fe1 Fe2 C12 -0.68(10)
Fe2 Fe1 S1 C1 97.53(7)
S2 Fe1 S1 Fe2 -56.079(18)
S2 Fe1 S1 C1 41.45(7)
C7 Fe1 S1 Fe2 -156.51(7)
C7 Fe1 S1 C1 -58.99(9)
C8 Fe1 S1 Fe2 104.31(7)
C8 Fe1 S1 C1 -158.16(10)
C9 Fe1 S1 Fe2 12.37(19)
C9 Fe1 S1 C1 109.9(2)
Fe1 Fe2 S1 C1 -97.11(7)
S2 Fe2 S1 Fe1 56.071(18)
S2 Fe2 S1 C1 -41.04(7)
C10 Fe2 S1 Fe1 155.80(7)
C10 Fe2 S1 C1 58.70(10)
C11 Fe2 S1 Fe1 -104.75(7)
C11 Fe2 S1 C1 158.14(10)
C12 Fe2 S1 Fe1 -14.38(19)
C12 Fe2 S1 C1 -111.5(2)
Fe2 Fe1 S2 C2 -97.15(7)
S1 Fe1 S2 Fe2 55.991(18)
S1 Fe1 S2 C2 -41.16(7)
C7 Fe1 S2 Fe2 156.87(7)
C7 Fe1 S2 C2 59.72(10)
C8 Fe1 S2 Fe2 -9.6(2)
C8 Fe1 S2 C2 -106.7(2)
C9 Fe1 S2 Fe2 -103.58(7)
C9 Fe1 S2 C2 159.27(10)
Fe1 Fe2 S2 C2 97.03(7)
S1 Fe2 S2 Fe1 -55.935(18)
S1 Fe2 S2 C2 41.09(7)
C10 Fe2 S2 Fe1 -158.33(7)
C10 Fe2 S2 C2 -61.30(10)
C11 Fe2 S2 Fe1 8.6(2)
C11 Fe2 S2 C2 105.6(2)
C12 Fe2 S2 Fe1 103.67(7)
C12 Fe2 S2 C2 -159.30(9)
Fe1 S1 C1 C2 -34.33(15)
Fe1 S1 C1 C6 145.71(15)
Fe2 S1 C1 C2 33.44(15)
Fe2 S1 C1 C6 -146.52(15)
S1 C1 C2 S2 0.5(2)
S1 C1 C2 C3 -179.75(15)
C6 C1 C2 S2 -179.56(14)
C6 C1 C2 C3 0.2(3)
Fe1 S2 C2 C1 33.45(15)
Fe1 S2 C2 C3 -146.31(16)
Fe2 S2 C2 C1 -34.00(15)
Fe2 S2 C2 C3 146.23(16)
S2 C2 C3 Cl1 0.5(2)
S2 C2 C3 C4 -179.68(14)
C1 C2 C3 Cl1 -179.25(15)
C1 C2 C3 C4 0.6(3)
Cl1 C3 C4 Cl2 0.2(2)
Cl1 C3 C4 C5 179.35(15)
C2 C3 C4 Cl2 -179.58(15)
C2 C3 C4 C5 -0.5(3)
Cl2 C4 C5 Cl3 -1.2(2)
Cl2 C4 C5 C6 178.72(14)
C3 C4 C5 Cl3 179.72(14)
C3 C4 C5 C6 -0.4(3)
S1 C1 C6 Cl4 -1.6(2)
S1 C1 C6 C5 178.88(14)
C2 C1 C6 Cl4 178.49(15)
C2 C1 C6 C5 -1.1(3)
Cl3 C5 C6 Cl4 1.5(2)
Cl3 C5 C6 C1 -178.96(14)
C4 C5 C6 Cl4 -178.40(15)
C4 C5 C6 C1 1.2(3)
Fe2 Fe1 C7 O1 -101(8)
S1 Fe1 C7 O1 -58(8)
S2 Fe1 C7 O1 -142(8)
C8 Fe1 C7 O1 33(8)
C9 Fe1 C7 O1 126(8)
Fe2 Fe1 C8 O2 37(10)
S1 Fe1 C8 O2 -19(10)
S2 Fe1 C8 O2 46(10)
C7 Fe1 C8 O2 -121(10)
C9 Fe1 C8 O2 139(10)
Fe2 Fe1 C9 O3 33(15)
S1 Fe1 C9 O3 23(15)
S2 Fe1 C9 O3 89(15)
C7 Fe1 C9 O3 -168(15)
C8 Fe1 C9 O3 -69(15)
Fe1 Fe2 C10 O4 -115(7)
S1 Fe2 C10 O4 -159(7)
S2 Fe2 C10 O4 -76(7)
C11 Fe2 C10 O4 109(7)
C12 Fe2 C10 O4 17(7)
Fe1 Fe2 C11 O5 22(9)
S1 Fe2 C11 O5 78(9)
S2 Fe2 C11 O5 14(9)
C10 Fe2 C11 O5 -179(100)
C12 Fe2 C11 O5 -81(9)
Fe1 Fe2 C12 O6 -96(11)
S1 Fe2 C12 O6 -84(11)
S2 Fe2 C12 O6 -152(11)
C10 Fe2 C12 O6 106(11)
C11 Fe2 C12 O6 7(11)
